data_7019134
loop_
_publ_author_name
'E\,cik, Esra Tanr\?iverdi'
'Be\,sli, Serap'
'Cift\,ci, G\"on\"ul Yenilmez'
'Davies, David B.'
'K\?il\?i\,c, Adem'
'Yuksel, Fatma'

_publ_section_title
;
 Stereo-selectivity in a cyclotriphosphazene derivative bearing an
 exocyclic P-O moiety.
;
_journal_issue 22
_journal_name_full 'Dalton transactions (Cambridge, England : 2003)'
_journal_page_first 6715
_journal_page_last 6725
_journal_paper_doi 10.1039/c2dt30239j
_journal_volume 41
_journal_year 2012
_chemical_formula_sum 'C15 H17 Cl2 N4 O3 P3'
_chemical_formula_weight 465.14
_chemical_name_common cyclophosphazene
_space_group_crystal_system monoclinic
_space_group_IT_number 14
_space_group_name_Hall '-P 2ybc'
_space_group_name_H-M_alt 'P 1 21/c 1'
_symmetry_space_group_name_Hall '-P 2ybc'
_symmetry_space_group_name_H-M 'P 1 21/c 1'
_atom_sites_solution_hydrogens geom
_atom_sites_solution_primary direct
_atom_sites_solution_secondary difmap
_audit_creation_method 'APEX2 v2009.7-0'
_cell_angle_alpha 90
_cell_angle_beta 97.795(3)
_cell_angle_gamma 90
_cell_formula_units_Z 4
_cell_length_a 12.0419(6)
_cell_length_b 20.6060(11)
_cell_length_c 8.0388(5)
_cell_measurement_reflns_used 8957
_cell_measurement_temperature 120.(2)
_cell_measurement_theta_max 28.2446
_cell_measurement_theta_min 2.6120
_cell_volume 1976.28(19)
_computing_cell_refinement 'SAINT V7.66A (Bruker AXS, 2009)'
_computing_data_reduction 'SAINT V7.66A (Bruker AXS, 2009)'
_computing_structure_refinement 'SHELXL-97 (Sheldrick, 2008)'
_computing_structure_solution 'SHELXS-97 (Sheldrick, 2008)'
_diffrn_ambient_temperature 120.(2)
_diffrn_detector_area_resol_mean 8.3333
_diffrn_measured_fraction_theta_full 0.997
_diffrn_measured_fraction_theta_max 0.997
_diffrn_radiation_monochromator multilayer
_diffrn_radiation_type MoK\a
_diffrn_radiation_wavelength 0.71073
_diffrn_reflns_av_R_equivalents 0.0363
_diffrn_reflns_av_sigmaI/netI 0.0299
_diffrn_reflns_limit_h_max 14
_diffrn_reflns_limit_h_min -14
_diffrn_reflns_limit_k_max 24
_diffrn_reflns_limit_k_min -24
_diffrn_reflns_limit_l_max 9
_diffrn_reflns_limit_l_min -9
_diffrn_reflns_number 14958
_diffrn_reflns_theta_full 25.03
_diffrn_reflns_theta_max 25.03
_diffrn_reflns_theta_min 1.71
_diffrn_source ImuS
_exptl_absorpt_coefficient_mu 0.596
_exptl_absorpt_correction_T_max 0.96
_exptl_absorpt_correction_T_min 0.76
_exptl_absorpt_correction_type multi-scan
_exptl_absorpt_process_details 'SADABS V2008/1 (Bruker AXS)'
_exptl_crystal_colour colourless
_exptl_crystal_density_diffrn 1.563
_exptl_crystal_density_method 'not measured'
_exptl_crystal_description block
_exptl_crystal_F_000 952
_exptl_crystal_size_max 0.390
_exptl_crystal_size_mid 0.190
_exptl_crystal_size_min 0.070
_refine_diff_density_max 0.483
_refine_diff_density_min -0.430
_refine_ls_extinction_method none
_refine_ls_goodness_of_fit_ref 1.067
_refine_ls_hydrogen_treatment constr
_refine_ls_matrix_type full
_refine_ls_number_parameters 245
_refine_ls_number_reflns 3485
_refine_ls_number_restraints 0
_refine_ls_restrained_S_all 1.067
_refine_ls_R_factor_all 0.0352
_refine_ls_R_factor_gt 0.0312
_refine_ls_shift/su_max 0.001
_refine_ls_shift/su_mean 0.000
_refine_ls_structure_factor_coef Fsqd
_refine_ls_weighting_details 'calc w=1/[\s^2^(Fo^2^)+(0.0395P)^2^+1.6712P] where P=(Fo^2^+2Fc^2^)/3'
_refine_ls_weighting_scheme calc
_refine_ls_wR_factor_gt 0.0819
_refine_ls_wR_factor_ref 0.0851
_reflns_number_gt 3163
_reflns_number_total 3485
_reflns_threshold_expression >2sigma(I)
_cod_data_source_file c2dt30239j.txt
_cod_data_source_block ETE3c
_cod_database_code 7019134

loop_
_space_group_symop_operation_xyz
'x, y, z'
'-x, y+1/2, -z+1/2'
'-x, -y, -z'
'x, -y-1/2, z-1/2'

loop_
_atom_site_type_symbol
_atom_site_label
_atom_site_fract_x
_atom_site_fract_y
_atom_site_fract_z
_atom_site_U_iso_or_equiv
_atom_site_adp_type
_atom_site_calc_flag
_atom_site_refinement_flags
_atom_site_occupancy
P P1 0.89239(4) 0.00795(2) 0.74793(7) 0.01696(14) Uani d . 1
P P2 0.90944(4) 0.14145(2) 0.79885(7) 0.01712(14) Uani d . 1
P P3 0.73918(4) 0.07596(2) 0.91104(7) 0.01829(14) Uani d . 1
N N1 0.94935(14) 0.07659(8) 0.7247(2) 0.0195(4) Uani d . 1
N N2 0.81068(14) 0.14055(8) 0.9098(2) 0.0216(4) Uani d . 1
N N3 0.78915(14) 0.01069(8) 0.8546(2) 0.0204(4) Uani d . 1
N N4 0.86153(15) -0.02901(8) 0.5670(2) 0.0222(4) Uani d . 1
O O1 0.97990(12) -0.04424(7) 0.83042(19) 0.0218(3) Uani d . 1
O O2 1.00949(11) 0.17893(7) 0.90640(18) 0.0198(3) Uani d . 1
O O3 0.70247(12) 0.06366(7) 1.08943(19) 0.0232(3) Uani d . 1
Cl Cl1 0.86882(4) 0.20293(3) 0.60373(7) 0.02772(15) Uani d . 1
Cl Cl2 0.58976(4) 0.09289(3) 0.76736(8) 0.03010(15) Uani d . 1
C C1 0.99785(18) -0.09508(10) 0.7102(3) 0.0232(5) Uani d . 1
H H1A 1.0107 -0.1374 0.7678 0.028 Uiso calc R 1
H H1B 1.0637 -0.0848 0.6535 0.028 Uiso calc R 1
C C2 0.89254(18) -0.09734(10) 0.5842(3) 0.0226(5) Uani d . 1
H H2A 0.9077 -0.1158 0.4759 0.027 Uiso calc R 1
H H2B 0.8331 -0.1231 0.6272 0.027 Uiso calc R 1
C C3 0.7644(2) -0.01006(12) 0.4496(3) 0.0331(6) Uani d . 1
H H3A 0.7777 -0.0203 0.3349 0.05 Uiso calc R 1
H H3B 0.7517 0.0367 0.4592 0.05 Uiso calc R 1
H H3C 0.6983 -0.0338 0.4755 0.05 Uiso calc R 1
C C4 1.11747(16) 0.17951(10) 0.8562(3) 0.0177(4) Uani d . 1
C C5 1.14672(17) 0.23012(10) 0.7582(3) 0.0222(5) Uani d . 1
H H5 1.0942 0.2631 0.7206 0.027 Uiso calc R 1
C C6 1.25509(17) 0.23152(10) 0.7160(3) 0.0258(5) Uani d . 1
H H6 1.2773 0.2658 0.6488 0.031 Uiso calc R 1
C C7 1.33051(17) 0.18292(11) 0.7719(3) 0.0261(5) Uani d . 1
H H7 1.4044 0.184 0.7428 0.031 Uiso calc R 1
C C8 1.29873(18) 0.13262(10) 0.8702(3) 0.0256(5) Uani d . 1
H H8 1.351 0.0996 0.9085 0.031 Uiso calc R 1
C C9 1.19089(18) 0.13046(10) 0.9127(3) 0.0219(5) Uani d . 1
H H9 1.1682 0.096 0.9791 0.026 Uiso calc R 1
C C10 0.63510(17) 0.10520(11) 1.1719(3) 0.0237(5) Uani d . 1
C C11 0.6723(2) 0.16596(12) 1.2229(3) 0.0323(5) Uani d . 1
H H11 0.7415 0.1822 1.196 0.039 Uiso calc R 1
C C12 0.6059(3) 0.20312(14) 1.3150(4) 0.0455(7) Uani d . 1
H H12 0.6296 0.2454 1.3513 0.055 Uiso calc R 1
C C13 0.5061(3) 0.17900(17) 1.3539(4) 0.0508(8) Uani d . 1
H H13 0.4616 0.2045 1.4179 0.061 Uiso calc R 1
C C14 0.4702(2) 0.11771(17) 1.3000(4) 0.0499(8) Uani d . 1
H H14 0.4009 0.1014 1.3265 0.06 Uiso calc R 1
C C15 0.5345(2) 0.08020(13) 1.2080(3) 0.0360(6) Uani d . 1
H H15 0.5103 0.0382 1.1702 0.043 Uiso calc R 1

loop_
_atom_site_aniso_label
_atom_site_aniso_U_11
_atom_site_aniso_U_22
_atom_site_aniso_U_33
_atom_site_aniso_U_12
_atom_site_aniso_U_13
_atom_site_aniso_U_23
P1 0.0202(3) 0.0135(3) 0.0165(3) 0.00072(19) 0.0003(2) -0.0004(2)
P2 0.0184(3) 0.0135(3) 0.0196(3) -0.00077(19) 0.0030(2) -0.0006(2)
P3 0.0171(3) 0.0163(3) 0.0214(3) 0.00022(19) 0.0026(2) 0.0023(2)
N1 0.0216(8) 0.0166(8) 0.0209(9) -0.0014(7) 0.0053(7) -0.0019(7)
N2 0.0227(9) 0.0156(8) 0.0276(10) 0.0007(7) 0.0073(8) -0.0025(8)
N3 0.0219(8) 0.0154(8) 0.0236(10) -0.0009(7) 0.0022(7) 0.0019(7)
N4 0.0293(9) 0.0165(8) 0.0193(10) -0.0007(7) -0.0027(8) -0.0020(8)
O1 0.0256(7) 0.0190(7) 0.0197(8) 0.0055(6) -0.0011(6) -0.0026(6)
O2 0.0206(7) 0.0186(7) 0.0208(8) -0.0023(5) 0.0051(6) -0.0048(6)
O3 0.0254(7) 0.0229(7) 0.0223(8) 0.0031(6) 0.0071(6) 0.0052(7)
Cl1 0.0291(3) 0.0243(3) 0.0287(3) 0.0020(2) 0.0004(2) 0.0095(2)
Cl2 0.0216(3) 0.0336(3) 0.0328(3) 0.0046(2) -0.0045(2) 0.0033(3)
C1 0.0272(11) 0.0174(10) 0.0261(12) 0.0035(8) 0.0071(9) -0.0033(9)
C2 0.0305(11) 0.0154(10) 0.0224(11) -0.0029(8) 0.0047(9) -0.0032(9)
C3 0.0387(13) 0.0289(12) 0.0272(13) -0.0029(10) -0.0114(11) 0.0017(11)
C4 0.0187(9) 0.0175(9) 0.0163(10) -0.0021(8) 0.0006(8) -0.0048(8)
C5 0.0216(10) 0.0159(10) 0.0279(13) 0.0005(8) -0.0009(9) 0.0000(9)
C6 0.0232(10) 0.0227(11) 0.0310(13) -0.0049(8) 0.0020(9) 0.0063(10)
C7 0.0177(10) 0.0278(11) 0.0324(13) -0.0014(8) 0.0014(9) -0.0008(10)
C8 0.0233(10) 0.0208(10) 0.0304(13) 0.0030(8) -0.0044(9) -0.0011(10)
C9 0.0280(11) 0.0173(10) 0.0192(11) -0.0016(8) -0.0009(9) 0.0019(9)
C10 0.0218(10) 0.0303(12) 0.0191(11) 0.0068(9) 0.0027(9) 0.0062(10)
C11 0.0347(12) 0.0314(12) 0.0306(13) 0.0051(10) 0.0037(11) 0.0004(11)
C12 0.0586(18) 0.0432(16) 0.0345(15) 0.0202(13) 0.0056(14) -0.0027(13)
C13 0.0546(17) 0.072(2) 0.0280(15) 0.0414(16) 0.0153(13) 0.0145(15)
C14 0.0283(13) 0.084(2) 0.0405(17) 0.0168(14) 0.0174(12) 0.0225(17)
C15 0.0286(12) 0.0462(15) 0.0345(14) -0.0018(10) 0.0089(11) 0.0096(12)

loop_
_atom_type_symbol
_atom_type_description
_atom_type_scat_dispersion_real
_atom_type_scat_dispersion_imag
_atom_type_scat_source
C C 0.0033 0.0016 'International Tables Vol C Tables 4.2.6.8 and 6.1.1.4'
H H 0.0000 0.0000 'International Tables Vol C Tables 4.2.6.8 and 6.1.1.4'
N N 0.0061 0.0033 'International Tables Vol C Tables 4.2.6.8 and 6.1.1.4'
O O 0.0106 0.0060 'International Tables Vol C Tables 4.2.6.8 and 6.1.1.4'
P P 0.1023 0.0942 'International Tables Vol C Tables 4.2.6.8 and 6.1.1.4'
Cl Cl 0.1484 0.1585 'International Tables Vol C Tables 4.2.6.8 and 6.1.1.4'

loop_
_geom_angle_atom_site_label_1
_geom_angle_atom_site_label_2
_geom_angle_atom_site_label_3
_geom_angle
O1 P1 N1 112.24(9)
O1 P1 N3 108.63(9)
N1 P1 N3 114.11(9)
O1 P1 N4 96.53(8)
N1 P1 N4 110.95(10)
N3 P1 N4 113.05(9)
N1 P2 N2 119.89(9)
N1 P2 O2 111.95(9)
N2 P2 O2 105.79(9)
N1 P2 Cl1 107.07(7)
N2 P2 Cl1 108.88(7)
O2 P2 Cl1 101.75(6)
N3 P3 O3 106.96(9)
N3 P3 N2 119.26(9)
O3 P3 N2 111.09(9)
N3 P3 Cl2 109.15(7)
O3 P3 Cl2 102.04(6)
N2 P3 Cl2 106.98(7)
P2 N1 P1 123.62(11)
P2 N2 P3 117.64(11)
P3 N3 P1 122.78(11)
C3 N4 C2 119.61(18)
C3 N4 P1 121.14(15)
C2 N4 P1 109.89(14)
C1 O1 P1 111.03(13)
C4 O2 P2 120.61(12)
C10 O3 P3 125.58(13)
O1 C1 C2 106.21(16)
O1 C1 H1A 110.5
C2 C1 H1A 110.5
O1 C1 H1B 110.5
C2 C1 H1B 110.5
H1A C1 H1B 108.7
N4 C2 C1 102.38(16)
N4 C2 H2A 111.3
C1 C2 H2A 111.3
N4 C2 H2B 111.3
C1 C2 H2B 111.3
H2A C2 H2B 109.2
N4 C3 H3A 109.5
N4 C3 H3B 109.5
H3A C3 H3B 109.5
N4 C3 H3C 109.5
H3A C3 H3C 109.5
H3B C3 H3C 109.5
C9 C4 C5 122.67(19)
C9 C4 O2 118.27(18)
C5 C4 O2 119.02(17)
C4 C5 C6 118.33(19)
C4 C5 H5 120.8
C6 C5 H5 120.8
C7 C6 C5 120.1(2)
C7 C6 H6 120.0
C5 C6 H6 120.0
C6 C7 C8 120.3(2)
C6 C7 H7 119.8
C8 C7 H7 119.8
C9 C8 C7 120.23(19)
C9 C8 H8 119.9
C7 C8 H8 119.9
C4 C9 C8 118.37(19)
C4 C9 H9 120.8
C8 C9 H9 120.8
C11 C10 C15 122.5(2)
C11 C10 O3 120.66(19)
C15 C10 O3 116.7(2)
C10 C11 C12 118.2(2)
C10 C11 H11 120.9
C12 C11 H11 120.9
C13 C12 C11 120.3(3)
C13 C12 H12 119.8
C11 C12 H12 119.8
C12 C13 C14 120.2(2)
C12 C13 H13 119.9
C14 C13 H13 119.9
C15 C14 C13 120.3(3)
C15 C14 H14 119.8
C13 C14 H14 119.8
C14 C15 C10 118.4(3)
C14 C15 H15 120.8
C10 C15 H15 120.8

loop_
_geom_bond_atom_site_label_1
_geom_bond_atom_site_label_2
_geom_bond_distance
P1 O1 1.5865(14)
P1 N1 1.5939(17)
P1 N3 1.6039(18)
P1 N4 1.6388(18)
P2 N1 1.5655(17)
P2 N2 1.5806(18)
P2 O2 1.5852(14)
P2 Cl1 2.0238(8)
P3 N3 1.5657(17)
P3 O3 1.5774(16)
P3 N2 1.5859(17)
P3 Cl2 2.0321(7)
N4 C3 1.454(3)
N4 C2 1.459(3)
O1 C1 1.461(2)
O2 C4 1.413(2)
O3 C10 1.406(3)
C1 C2 1.512(3)
C1 H1A 0.99
C1 H1B 0.99
C2 H2A 0.99
C2 H2B 0.99
C3 H3A 0.98
C3 H3B 0.98
C3 H3C 0.98
C4 C9 1.379(3)
C4 C5 1.381(3)
C5 C6 1.392(3)
C5 H5 0.95
C6 C7 1.385(3)
C6 H6 0.95
C7 C8 1.388(3)
C7 H7 0.95
C8 C9 1.388(3)
C8 H8 0.95
C9 H9 0.95
C10 C11 1.374(3)
C10 C15 1.383(3)
C11 C12 1.391(4)
C11 H11 0.95
C12 C13 1.375(4)
C12 H12 0.95
C13 C14 1.385(5)
C13 H13 0.95
C14 C15 1.378(4)
C14 H14 0.95
C15 H15 0.95

loop_
_geom_torsion_atom_site_label_1
_geom_torsion_atom_site_label_2
_geom_torsion_atom_site_label_3
_geom_torsion_atom_site_label_4
_geom_torsion
N2 P2 N1 P1 2.59(18)
O2 P2 N1 P1 127.35(12)
Cl1 P2 N1 P1 -121.95(12)
O1 P1 N1 P2 -123.97(13)
N3 P1 N1 P2 0.17(17)
N4 P1 N1 P2 129.28(13)
N1 P2 N2 P3 -12.29(17)
O2 P2 N2 P3 -139.93(11)
Cl1 P2 N2 P3 111.38(11)
N3 P3 N2 P2 19.48(18)
O3 P3 N2 P2 144.54(11)
Cl2 P3 N2 P2 -104.88(11)
O3 P3 N3 P1 -144.58(12)
N2 P3 N3 P1 -17.56(18)
Cl2 P3 N3 P1 105.74(12)
O1 P1 N3 P3 133.43(12)
N1 P1 N3 P3 7.37(17)
N4 P1 N3 P3 -120.68(13)
O1 P1 N4 C3 166.03(17)
N1 P1 N4 C3 -77.11(19)
N3 P1 N4 C3 52.6(2)
O1 P1 N4 C2 19.68(15)
N1 P1 N4 C2 136.54(14)
N3 P1 N4 C2 -93.79(15)
N1 P1 O1 C1 -111.60(14)
N3 P1 O1 C1 121.26(14)
N4 P1 O1 C1 4.23(14)
N1 P2 O2 C4 37.43(17)
N2 P2 O2 C4 169.68(14)
Cl1 P2 O2 C4 -76.59(14)
N3 P3 O3 C10 -167.38(16)
N2 P3 O3 C10 60.91(18)
Cl2 P3 O3 C10 -52.81(17)
P1 O1 C1 C2 -25.61(19)
C3 N4 C2 C1 177.79(19)
P1 N4 C2 C1 -35.27(19)
O1 C1 C2 N4 37.1(2)
P2 O2 C4 C9 -89.0(2)
P2 O2 C4 C5 93.3(2)
C9 C4 C5 C6 -0.3(3)
O2 C4 C5 C6 177.18(19)
C4 C5 C6 C7 0.1(3)
C5 C6 C7 C8 0.0(4)
C6 C7 C8 C9 0.3(3)
C5 C4 C9 C8 0.6(3)
O2 C4 C9 C8 -176.96(18)
C7 C8 C9 C4 -0.6(3)
P3 O3 C10 C11 -65.3(3)
P3 O3 C10 C15 118.8(2)
C15 C10 C11 C12 0.4(4)
O3 C10 C11 C12 -175.2(2)
C10 C11 C12 C13 0.3(4)
C11 C12 C13 C14 -0.7(4)
C12 C13 C14 C15 0.4(4)
C13 C14 C15 C10 0.2(4)
C11 C10 C15 C14 -0.7(4)
O3 C10 C15 C14 175.1(2)
